data_7112411
loop_
_publ_author_name
'Zhang, Jinlong'
'Liu, Xihong'
'Ma, Xiaojuan'
'Wang, Rui'

_publ_section_title
;
 Organocatalyzed asymmetric vinylogous Michael addition of
 \a,\b-unsaturated \g-butyrolactam.
;
_journal_issue 81
_journal_name_full 'Chemical communications (Cambridge, England)'
_journal_page_first 9329
_journal_page_last 9331
_journal_paper_doi 10.1039/c3cc44059a
_journal_volume 49
_journal_year 2013
_chemical_absolute_configuration ad
_chemical_formula_moiety 'C19 H20 Cl3 N O4'
_chemical_formula_sum 'C19 H20 Cl3 N O4'
_chemical_formula_weight 432.71
_chemical_name_systematic
;
 ? 
;
_space_group_crystal_system trigonal
_space_group_IT_number 145
_space_group_name_Hall 'P 32'
_space_group_name_H-M_alt 'P 32'
_symmetry_space_group_name_Hall 'P 32'
_symmetry_space_group_name_H-M 'P 32'
_atom_sites_solution_hydrogens geom
_atom_sites_solution_primary iterative
_atom_sites_solution_secondary difmap
_audit_creation_date 2013-05-24
_audit_creation_method
;
  Olex2 1.2
  (compiled Apr 23 2013 17:54:37, GUI svn.r4466)
;
_cell_angle_alpha 90.00
_cell_angle_beta 90.00
_cell_angle_gamma 120.00
_cell_formula_units_Z 6
_cell_length_a 11.6604(10)
_cell_length_b 11.6604(10)
_cell_length_c 27.212(2)
_cell_measurement_reflns_used 2362
_cell_measurement_temperature 295.90(10)
_cell_measurement_theta_max 21.3510
_cell_measurement_theta_min 3.5390
_cell_volume 3204.2(5)
_computing_cell_refinement
;
CrysAlisPro, Agilent Technologies,
Version 1.171.36.28 (release 01-02-2013 CrysAlis171 .NET)
(compiled Feb  1 2013,16:14:44)
;
_computing_data_collection
;
CrysAlisPro, Agilent Technologies,
Version 1.171.36.28 (release 01-02-2013 CrysAlis171 .NET)
(compiled Feb  1 2013,16:14:44)
;
_computing_data_reduction
;
CrysAlisPro, Agilent Technologies,
Version 1.171.36.28 (release 01-02-2013 CrysAlis171 .NET)
(compiled Feb  1 2013,16:14:44)
;
_computing_molecular_graphics
;
O. V. Dolomanov, L. J. Bourhis, R. J. Gildea, J. A. K. Howard and H. Puschmann,
OLEX2: a complete structure solution, refinement and analysis program.
J. Appl. Cryst. (2009). 42, 339-341.
;
_computing_publication_material
;
O. V. Dolomanov, L. J. Bourhis, R. J. Gildea, J. A. K. Howard and H. Puschmann,
OLEX2: a complete structure solution, refinement and analysis program.
J. Appl. Cryst. (2009). 42, 339-341.
;
_computing_structure_refinement
;
SHELXL, G.M. Sheldrick, Acta Cryst.
(2008). A64, 112-122
;
_computing_structure_solution 'SUPERFLIP, J. Appl. Cryst. (2007) 40, 786-790'
_diffrn_ambient_temperature 295.90(10)
_diffrn_detector_area_resol_mean 16.0733
_diffrn_measured_fraction_theta_full 0.9977
_diffrn_measured_fraction_theta_max 0.6046
_diffrn_measurement_details
;
  1 omega   23.00   86.00   1.0000    8.0000
omega____ theta____ kappa____ phi______ frames
    -       22.6512 -154.0000   54.0000 63

  2 omega    6.00   32.00   1.0000    8.0000
omega____ theta____ kappa____ phi______ frames
    -       22.6512  -57.0000 -180.0000 26

  3 omega   25.00   84.00   1.0000    8.0000
omega____ theta____ kappa____ phi______ frames
    -       22.6512  -19.0000  -60.0000 59
;
_diffrn_measurement_device_type 'SuperNova, Dual, Cu at zero, Eos'
_diffrn_measurement_method '\w scans'
_diffrn_orient_matrix_UB_11 0.0219757000
_diffrn_orient_matrix_UB_12 -0.0452435000
_diffrn_orient_matrix_UB_13 0.0064549000
_diffrn_orient_matrix_UB_21 0.0019765000
_diffrn_orient_matrix_UB_22 0.0177933000
_diffrn_orient_matrix_UB_23 0.0250123000
_diffrn_orient_matrix_UB_31 -0.0665488000
_diffrn_orient_matrix_UB_32 -0.0502663000
_diffrn_orient_matrix_UB_33 0.0029786000
_diffrn_radiation_monochromator mirror
_diffrn_radiation_type 'Mo K\a'
_diffrn_radiation_wavelength 0.7107
_diffrn_reflns_av_R_equivalents 0.0365
_diffrn_reflns_av_unetI/netI 0.0655
_diffrn_reflns_limit_h_max 12
_diffrn_reflns_limit_h_min -13
_diffrn_reflns_limit_k_max 8
_diffrn_reflns_limit_k_min -14
_diffrn_reflns_limit_l_max 33
_diffrn_reflns_limit_l_min -29
_diffrn_reflns_number 7776
_diffrn_reflns_theta_full 25.50
_diffrn_reflns_theta_max 25.67
_diffrn_reflns_theta_min 3.02
_diffrn_source 'SuperNova (Mo) X-ray Source'
_exptl_absorpt_coefficient_mu 0.452
_exptl_absorpt_correction_T_max 1.00000
_exptl_absorpt_correction_T_min 0.23804
_exptl_absorpt_correction_type multi-scan
_exptl_absorpt_process_details
;
CrysAlisPro, Agilent Technologies,
Version 1.171.36.28 (release 01-02-2013 CrysAlis171 .NET)
(compiled Feb  1 2013,16:14:44)
Empirical absorption correction using spherical harmonics,
 implemented in SCALE3 ABSPACK scaling algorithm.
;
_exptl_crystal_colour 'clear light colourless'
_exptl_crystal_density_diffrn 1.345
_exptl_crystal_density_method 'not measured'
_exptl_crystal_description block
_exptl_crystal_F_000 1344
_exptl_crystal_size_max 0.3700
_exptl_crystal_size_mid 0.3500
_exptl_crystal_size_min 0.2400
_refine_diff_density_max 0.273
_refine_diff_density_min -0.297
_refine_diff_density_rms 0.042
_refine_ls_abs_structure_details 'Flack H D (1983), Acta Cryst. A39, 876-881'
_refine_ls_abs_structure_Flack -0.03(10)
_refine_ls_extinction_method none
_refine_ls_goodness_of_fit_ref 1.064
_refine_ls_hydrogen_treatment mixed
_refine_ls_matrix_type full
_refine_ls_number_parameters 493
_refine_ls_number_reflns 5737
_refine_ls_number_restraints 1
_refine_ls_restrained_S_all 1.064
_refine_ls_R_factor_all 0.0933
_refine_ls_R_factor_gt 0.0654
_refine_ls_shift/su_max 0.000
_refine_ls_shift/su_mean 0.000
_refine_ls_structure_factor_coef Fsqd
_refine_ls_weighting_details 'calc w=1/[\s^2^(Fo^2^)+(0.0836P)^2^+0.1274P] where P=(Fo^2^+2Fc^2^)/3'
_refine_ls_weighting_scheme calc
_refine_ls_wR_factor_gt 0.1576
_refine_ls_wR_factor_ref 0.1878
_reflns_number_gt 3946
_reflns_number_total 5737
_reflns_threshold_expression >2sigma(I)
_cod_data_source_file c3cc44059a.txt
_cod_data_source_block zhangjl0524
_cod_database_code 7112411
_reflns_odcompleteness_completeness 99.77
_reflns_odcompleteness_iscentric 1
_reflns_odcompleteness_theta 26.32
_olex2_refinement_description
;
1. Fixed Uiso
 At 1.2 times of:
  All C(H) groups, All C(H,H) groups
 At 1.5 times of:
  All C(H,H,H) groups
2.a Ternary CH refined with riding coordinates:
 C7(H7), C11(H11), C26(H26), C30(H30)
2.b Secondary CH2 refined with riding coordinates:
 C8(H8A,H8B), C27(H27A,H27B)
2.c Aromatic/amide H refined with riding coordinates:
 C1(H1), C2(H2), C3(H3), C4(H4), C5(H5), C12(H12), C13(H13), C20(H20),
 C21(H21), C22(H22), C23(H23), C24(H24), C31(H31), C32(H32)
2.d Idealised Me refined as rotating group:
 C17(H17A,H17B,H17C), C18(H18A,H18B,H18C), C19(H19A,H19B,H19C), C36(H36A,H36B,
 H36C), C37(H37A,H37B,H37C), C38(H38A,H38B,H38C)
;

loop_
_space_group_symop_id
_space_group_symop_operation_xyz
1 'x, y, z'
2 '-y, x-y, z+2/3'
3 '-x+y, -x, z+1/3'

loop_
_atom_site_label
_atom_site_type_symbol
_atom_site_fract_x
_atom_site_fract_y
_atom_site_fract_z
_atom_site_U_iso_or_equiv
_atom_site_adp_type
_atom_site_occupancy
_atom_site_symmetry_multiplicity
_atom_site_calc_flag
_atom_site_refinement_flags
Cl1 Cl -1.0502(5) -1.0844(3) -0.30296(14) 0.193(2) Uani 1 1 d .
Cl2 Cl -0.8608(3) -0.8139(4) -0.27710(8) 0.1440(13) Uani 1 1 d .
Cl3 Cl -1.1329(3) -0.9187(2) -0.25784(8) 0.1128(8) Uani 1 1 d .
Cl4 Cl -0.5850(3) -0.2315(3) -0.55160(7) 0.1228(10) Uani 1 1 d .
Cl5 Cl -0.7568(2) -0.1256(3) -0.56013(7) 0.1043(7) Uani 1 1 d .
Cl6 Cl -0.5032(3) 0.0321(3) -0.51607(12) 0.1464(13) Uani 1 1 d .
O1 O -1.1325(6) -0.8787(7) -0.3606(2) 0.1028(19) Uani 1 1 d .
O2 O -0.5904(6) -0.5030(7) -0.4689(2) 0.107(2) Uani 1 1 d .
O3 O -0.8187(7) -0.4826(6) -0.4790(2) 0.112(2) Uani 1 1 d .
O4 O -0.9832(5) -0.6732(4) -0.50876(15) 0.0723(12) Uani 1 1 d .
O5 O -0.7919(5) -0.1913(6) -0.45983(17) 0.0844(15) Uani 1 1 d .
O6 O -0.6365(6) -0.5782(6) -0.35884(19) 0.0928(16) Uani 1 1 d .
O7 O -0.8745(7) -0.5761(6) -0.3489(2) 0.1040(19) Uani 1 1 d .
O8 O -0.8282(4) -0.3864(4) -0.31243(14) 0.0639(11) Uani 1 1 d .
N1 N -0.8072(6) -0.6728(6) -0.47684(18) 0.0672(14) Uani 1 1 d .
N2 N -0.6660(6) -0.3976(5) -0.34958(17) 0.0616(13) Uani 1 1 d .
C1 C -1.0360(8) -1.1234(7) -0.4406(3) 0.079(2) Uani 1 1 d .
H1 H -0.9529 -1.0954 -0.4271 0.095 Uiso 1 1 calc R
C2 C -1.1188(9) -1.2559(7) -0.4507(3) 0.084(2) Uani 1 1 d .
H2 H -1.0898 -1.3157 -0.4445 0.100 Uiso 1 1 calc R
C3 C -1.2403(8) -1.3002(8) -0.4693(2) 0.078(2) Uani 1 1 d .
H3 H -1.2960 -1.3901 -0.4751 0.093 Uiso 1 1 calc R
C4 C -1.2814(7) -1.2123(8) -0.4797(3) 0.0739(19) Uani 1 1 d .
H4 H -1.3656 -1.2425 -0.4925 0.089 Uiso 1 1 calc R
C5 C -1.1994(7) -1.0788(7) -0.4714(2) 0.0642(16) Uani 1 1 d .
H5 H -1.2274 -1.0193 -0.4798 0.077 Uiso 1 1 calc R
C6 C -1.0752(6) -1.0326(6) -0.4504(2) 0.0572(14) Uani 1 1 d .
C7 C -0.9870(6) -0.8852(6) -0.4408(2) 0.0553(14) Uani 1 1 d .
H7 H -1.0427 -0.8446 -0.4440 0.066 Uiso 1 1 calc R
C8 C -0.9311(6) -0.8574(6) -0.3876(2) 0.0566(14) Uani 1 1 d .
H8A H -0.8932 -0.9130 -0.3804 0.068 Uiso 1 1 calc R
H8B H -0.8613 -0.7657 -0.3849 0.068 Uiso 1 1 calc R
C9 C -1.0361(7) -0.8840(7) -0.3517(2) 0.0651(16) Uani 1 1 d .
C10 C -1.0194(9) -0.9207(8) -0.2989(3) 0.091(2) Uani 1 1 d .
C11 C -0.8757(7) -0.8195(7) -0.4798(2) 0.0663(16) Uani 1 1 d .
H11 H -0.9142 -0.8477 -0.5126 0.080 Uiso 1 1 calc R
C12 C -0.7632(8) -0.8436(9) -0.4744(2) 0.080(2) Uani 1 1 d .
H12 H -0.7704 -0.9267 -0.4754 0.096 Uiso 1 1 calc R
C13 C -0.6518(8) -0.7316(10) -0.4678(3) 0.085(2) Uani 1 1 d .
H13 H -0.5703 -0.7256 -0.4622 0.102 Uiso 1 1 calc R
C14 C -0.6714(8) -0.6205(10) -0.4706(2) 0.084(2) Uani 1 1 d .
C15 C -0.8681(8) -0.5970(8) -0.4873(2) 0.0732(19) Uani 1 1 d .
C16 C -1.0705(7) -0.6210(7) -0.5236(3) 0.0751(18) Uani 1 1 d .
C17 C -1.0002(12) -0.5142(12) -0.5608(4) 0.144(5) Uani 1 1 d .
H17A H -0.9499 -0.4307 -0.5443 0.217 Uiso 1 1 calc R
H17B H -1.0638 -0.5106 -0.5822 0.217 Uiso 1 1 calc R
H17C H -0.9417 -0.5324 -0.5797 0.217 Uiso 1 1 calc R
C18 C -1.1022(17) -0.5692(17) -0.4777(5) 0.175(6) Uani 1 1 d .
H18A H -1.1039 -0.6207 -0.4499 0.262 Uiso 1 1 calc R
H18B H -1.1872 -0.5757 -0.4813 0.262 Uiso 1 1 calc R
H18C H -1.0357 -0.4782 -0.4727 0.262 Uiso 1 1 calc R
C19 C -1.1841(10) -0.7383(10) -0.5467(4) 0.123(4) Uani 1 1 d .
H19A H -1.1541 -0.7643 -0.5752 0.185 Uiso 1 1 calc R
H19B H -1.2501 -0.7163 -0.5562 0.185 Uiso 1 1 calc R
H19C H -1.2216 -0.8100 -0.5235 0.185 Uiso 1 1 calc R
C20 C -0.4325(7) 0.0513(7) -0.3787(3) 0.0772(19) Uani 1 1 d .
H20 H -0.3767 0.0197 -0.3882 0.093 Uiso 1 1 calc R
C21 C -0.3788(9) 0.1870(8) -0.3697(3) 0.098(3) Uani 1 1 d .
H21 H -0.2879 0.2443 -0.3719 0.117 Uiso 1 1 calc R
C22 C -0.4623(10) 0.2348(9) -0.3573(3) 0.088(2) Uani 1 1 d .
H22 H -0.4275 0.3249 -0.3517 0.105 Uiso 1 1 calc R
C23 C -0.5943(8) 0.1511(8) -0.3533(3) 0.0759(19) Uani 1 1 d .
H23 H -0.6509 0.1832 -0.3458 0.091 Uiso 1 1 calc R
C24 C -0.6436(7) 0.0171(7) -0.3605(2) 0.0681(17) Uani 1 1 d .
H24 H -0.7339 -0.0401 -0.3562 0.082 Uiso 1 1 calc R
C25 C -0.5662(6) -0.0362(6) -0.37386(18) 0.0546(14) Uani 1 1 d .
C26 C -0.6266(6) -0.1827(6) -0.38409(19) 0.0549(14) Uani 1 1 d .
H26 H -0.7225 -0.2223 -0.3798 0.066 Uiso 1 1 calc R
C27 C -0.6041(6) -0.2086(6) -0.43751(19) 0.0548(13) Uani 1 1 d .
H27A H -0.5113 -0.1532 -0.4460 0.066 Uiso 1 1 calc R
H27B H -0.6272 -0.3004 -0.4413 0.066 Uiso 1 1 calc R
C28 C -0.6879(7) -0.1785(7) -0.4712(2) 0.0597(15) Uani 1 1 d .
C29 C -0.6356(7) -0.1293(8) -0.5233(2) 0.0725(18) Uani 1 1 d .
C30 C -0.5808(6) -0.2527(6) -0.3470(2) 0.0599(15) Uani 1 1 d .
H30 H -0.5837 -0.2226 -0.3136 0.072 Uiso 1 1 calc R
C31 C -0.4480(7) -0.2376(8) -0.3561(2) 0.0720(19) Uani 1 1 d .
H31 H -0.3693 -0.1568 -0.3570 0.086 Uiso 1 1 calc R
C32 C -0.4565(9) -0.3538(9) -0.3626(3) 0.082(2) Uani 1 1 d .
H32 H -0.3852 -0.3660 -0.3692 0.098 Uiso 1 1 calc R
C33 C -0.5926(9) -0.4594(8) -0.3580(2) 0.0746(19) Uani 1 1 d .
C34 C -0.7987(8) -0.4655(7) -0.3377(2) 0.0657(17) Uani 1 1 d .
C35 C -0.9659(8) -0.4276(7) -0.2970(2) 0.0738(18) Uani 1 1 d .
C36 C -0.9476(11) -0.3082(10) -0.2704(4) 0.114(3) Uani 1 1 d .
H36A H -0.8804 -0.2837 -0.2457 0.171 Uiso 1 1 calc R
H36B H -1.0294 -0.3274 -0.2550 0.171 Uiso 1 1 calc R
H36C H -0.9211 -0.2365 -0.2932 0.171 Uiso 1 1 calc R
C37 C -1.0469(11) -0.4490(15) -0.3425(4) 0.151(5) Uani 1 1 d .
H37A H -1.0054 -0.3707 -0.3626 0.226 Uiso 1 1 calc R
H37B H -1.1341 -0.4674 -0.3335 0.226 Uiso 1 1 calc R
H37C H -1.0532 -0.5225 -0.3607 0.226 Uiso 1 1 calc R
C38 C -1.0194(11) -0.5437(10) -0.2639(4) 0.119(4) Uani 1 1 d .
H38A H -1.0109 -0.6132 -0.2793 0.179 Uiso 1 1 calc R
H38B H -1.1111 -0.5742 -0.2574 0.179 Uiso 1 1 calc R
H38C H -0.9708 -0.5190 -0.2336 0.179 Uiso 1 1 calc R

loop_
_atom_site_aniso_label
_atom_site_aniso_U_11
_atom_site_aniso_U_22
_atom_site_aniso_U_33
_atom_site_aniso_U_23
_atom_site_aniso_U_13
_atom_site_aniso_U_12
Cl1 0.338(6) 0.135(3) 0.174(3) 0.085(2) 0.142(3) 0.168(3)
Cl2 0.1009(17) 0.260(4) 0.0616(12) 0.0210(16) 0.0000(11) 0.083(2)
Cl3 0.1211(19) 0.1067(16) 0.1001(16) 0.0146(12) 0.0586(13) 0.0491(15)
Cl4 0.168(2) 0.217(3) 0.0528(10) 0.0041(12) 0.0110(11) 0.148(2)
Cl5 0.1193(17) 0.150(2) 0.0685(11) 0.0045(11) -0.0262(10) 0.0861(17)
Cl6 0.115(2) 0.113(2) 0.145(2) 0.0509(17) -0.0247(16) 0.0063(17)
O1 0.078(4) 0.155(6) 0.097(4) -0.017(4) 0.004(3) 0.074(4)
O2 0.075(4) 0.108(5) 0.081(3) 0.013(3) 0.001(3) 0.003(4)
O3 0.139(6) 0.057(3) 0.119(4) -0.021(3) -0.056(4) 0.033(3)
O4 0.083(3) 0.063(3) 0.066(3) 0.000(2) -0.008(2) 0.033(3)
O5 0.069(3) 0.127(5) 0.069(3) 0.000(3) -0.007(2) 0.058(3)
O6 0.132(5) 0.089(4) 0.085(3) 0.013(3) 0.025(3) 0.076(4)
O7 0.103(4) 0.066(3) 0.123(4) -0.026(3) 0.019(3) 0.028(3)
O8 0.074(3) 0.064(3) 0.053(2) -0.0049(18) 0.0059(19) 0.034(2)
N1 0.065(4) 0.065(3) 0.052(3) 0.005(2) -0.002(2) 0.017(3)
N2 0.082(4) 0.059(3) 0.050(3) -0.008(2) -0.001(2) 0.040(3)
C1 0.081(5) 0.066(5) 0.098(5) -0.019(4) -0.031(4) 0.043(4)
C2 0.107(6) 0.059(4) 0.087(5) -0.015(4) -0.023(4) 0.043(4)
C3 0.080(5) 0.060(4) 0.071(4) -0.017(3) -0.004(4) 0.018(4)
C4 0.051(4) 0.084(5) 0.075(4) -0.018(4) -0.006(3) 0.025(4)
C5 0.062(4) 0.077(5) 0.055(3) -0.007(3) -0.004(3) 0.036(4)
C6 0.054(4) 0.066(4) 0.048(3) -0.005(3) -0.005(2) 0.028(3)
C7 0.060(4) 0.051(3) 0.054(3) 0.000(2) -0.002(3) 0.028(3)
C8 0.052(3) 0.055(3) 0.060(3) 0.004(3) 0.009(3) 0.025(3)
C9 0.053(4) 0.066(4) 0.069(4) -0.008(3) 0.002(3) 0.024(3)
C10 0.105(6) 0.088(6) 0.088(5) 0.025(4) 0.033(4) 0.055(5)
C11 0.066(4) 0.064(4) 0.055(3) 0.000(3) 0.001(3) 0.022(3)
C12 0.073(5) 0.101(6) 0.073(4) 0.006(4) 0.014(3) 0.048(5)
C13 0.057(4) 0.128(7) 0.071(5) 0.020(4) 0.012(3) 0.046(5)
C14 0.057(4) 0.107(7) 0.057(4) 0.016(4) 0.005(3) 0.016(5)
C15 0.089(5) 0.068(5) 0.047(3) 0.001(3) -0.012(3) 0.028(4)
C16 0.079(5) 0.070(5) 0.078(4) 0.005(3) 0.001(3) 0.039(4)
C17 0.149(10) 0.120(9) 0.142(9) 0.065(7) -0.015(7) 0.051(8)
C18 0.219(16) 0.245(18) 0.138(10) -0.032(10) 0.011(10) 0.174(15)
C19 0.090(7) 0.095(7) 0.172(9) 0.017(6) -0.040(6) 0.037(6)
C20 0.064(5) 0.064(4) 0.100(5) -0.006(4) 0.003(4) 0.029(4)
C21 0.080(6) 0.068(5) 0.125(7) -0.013(4) -0.014(5) 0.021(5)
C22 0.105(7) 0.077(5) 0.091(5) -0.017(4) -0.017(4) 0.052(5)
C23 0.079(5) 0.064(5) 0.091(5) -0.004(3) -0.004(4) 0.041(4)
C24 0.065(4) 0.072(5) 0.071(4) 0.001(3) -0.001(3) 0.037(4)
C25 0.061(4) 0.063(4) 0.040(3) -0.003(2) -0.002(2) 0.031(3)
C26 0.058(4) 0.058(4) 0.047(3) 0.000(2) -0.001(2) 0.027(3)
C27 0.054(3) 0.059(3) 0.048(3) -0.006(2) -0.004(2) 0.026(3)
C28 0.056(4) 0.072(4) 0.051(3) -0.012(3) -0.012(3) 0.033(3)
C29 0.076(5) 0.089(5) 0.052(3) 0.010(3) -0.008(3) 0.042(4)
C30 0.073(4) 0.063(4) 0.042(3) -0.003(2) -0.004(3) 0.032(3)
C31 0.058(4) 0.093(6) 0.060(4) 0.012(3) -0.005(3) 0.035(4)
C32 0.098(6) 0.103(6) 0.068(4) 0.011(4) 0.006(4) 0.067(6)
C33 0.105(6) 0.076(5) 0.057(4) 0.011(3) 0.016(3) 0.056(5)
C34 0.082(5) 0.060(4) 0.047(3) -0.006(3) 0.005(3) 0.030(4)
C35 0.079(5) 0.079(5) 0.060(4) -0.001(3) -0.001(3) 0.037(4)
C36 0.144(9) 0.103(7) 0.121(7) 0.004(5) 0.038(6) 0.080(7)
C37 0.098(7) 0.230(15) 0.112(8) -0.031(8) -0.036(6) 0.073(9)
C38 0.127(8) 0.107(7) 0.126(8) 0.046(6) 0.064(6) 0.060(7)

loop_
_atom_type_symbol
_atom_type_description
_atom_type_scat_dispersion_real
_atom_type_scat_dispersion_imag
_atom_type_scat_source
C C 0.0033 0.0016 'International Tables Vol C Tables 4.2.6.8 and 6.1.1.4'
H H 0.0000 0.0000 'International Tables Vol C Tables 4.2.6.8 and 6.1.1.4'
N N 0.0061 0.0033 'International Tables Vol C Tables 4.2.6.8 and 6.1.1.4'
O O 0.0106 0.0060 'International Tables Vol C Tables 4.2.6.8 and 6.1.1.4'
Cl Cl 0.1484 0.1585 'International Tables Vol C Tables 4.2.6.8 and 6.1.1.4'

loop_
_geom_angle_atom_site_label_1
_geom_angle_atom_site_label_2
_geom_angle_atom_site_label_3
_geom_angle
C15 O4 C16 121.4(6)
C34 O8 C35 122.3(5)
C14 N1 C11 110.5(6)
C14 N1 C15 124.5(6)
C15 N1 C11 124.2(6)
C33 N2 C30 111.5(6)
C34 N2 C30 124.5(5)
C34 N2 C33 123.2(6)
C2 C1 H1 119.7
C6 C1 H1 119.7
C6 C1 C2 120.6(7)
C1 C2 H2 119.3
C3 C2 C1 121.3(7)
C3 C2 H2 119.3
C2 C3 H3 120.3
C2 C3 C4 119.3(7)
C4 C3 H3 120.3
C3 C4 H4 119.6
C3 C4 C5 120.7(6)
C5 C4 H4 119.6
C4 C5 H5 119.8
C4 C5 C6 120.3(7)
C6 C5 H5 119.8
C1 C6 C5 117.7(6)
C1 C6 C7 122.7(6)
C5 C6 C7 119.6(6)
C6 C7 H7 107.0
C6 C7 C8 111.8(5)
C6 C7 C11 111.5(5)
C8 C7 H7 107.0
C11 C7 H7 107.0
C11 C7 C8 112.0(5)
C7 C8 H8A 109.5
C7 C8 H8B 109.5
H8A C8 H8B 108.0
C9 C8 C7 110.9(5)
C9 C8 H8A 109.5
C9 C8 H8B 109.5
O1 C9 C8 124.4(6)
O1 C9 C10 117.5(6)
C8 C9 C10 118.1(6)
Cl2 C10 Cl1 111.4(5)
Cl2 C10 Cl3 108.3(5)
Cl3 C10 Cl1 108.1(4)
C9 C10 Cl1 104.9(6)
C9 C10 Cl2 110.9(5)
C9 C10 Cl3 113.1(6)
N1 C11 C7 111.5(5)
N1 C11 H11 109.2
C7 C11 H11 109.2
C12 C11 N1 101.3(6)
C12 C11 C7 116.1(6)
C12 C11 H11 109.2
C11 C12 H12 124.6
C13 C12 C11 110.8(8)
C13 C12 H12 124.6
C12 C13 H13 124.2
C12 C13 C14 111.6(7)
C14 C13 H13 124.2
O2 C14 N1 124.8(9)
O2 C14 C13 129.4(8)
N1 C14 C13 105.7(7)
O3 C15 O4 127.1(8)
O3 C15 N1 123.7(7)
O4 C15 N1 109.1(6)
O4 C16 C17 109.0(7)
O4 C16 C18 107.1(7)
O4 C16 C19 102.6(6)
C17 C16 C18 111.6(10)
C19 C16 C17 110.4(8)
C19 C16 C18 115.7(10)
C16 C17 H17A 109.5
C16 C17 H17B 109.5
C16 C17 H17C 109.5
H17A C17 H17B 109.5
H17A C17 H17C 109.5
H17B C17 H17C 109.5
C16 C18 H18A 109.5
C16 C18 H18B 109.5
C16 C18 H18C 109.5
H18A C18 H18B 109.5
H18A C18 H18C 109.5
H18B C18 H18C 109.5
C16 C19 H19A 109.5
C16 C19 H19B 109.5
C16 C19 H19C 109.5
H19A C19 H19B 109.5
H19A C19 H19C 109.5
H19B C19 H19C 109.5
C21 C20 H20 119.3
C25 C20 H20 119.3
C25 C20 C21 121.4(7)
C20 C21 H21 120.3
C22 C21 C20 119.3(8)
C22 C21 H21 120.3
C21 C22 H22 119.8
C23 C22 C21 120.3(8)
C23 C22 H22 119.8
C22 C23 H23 120.5
C22 C23 C24 118.9(7)
C24 C23 H23 120.5
C23 C24 H24 118.3
C25 C24 C23 123.5(7)
C25 C24 H24 118.3
C20 C25 C26 122.3(6)
C24 C25 C20 116.5(6)
C24 C25 C26 121.2(6)
C25 C26 H26 106.7
C25 C26 C27 111.6(5)
C25 C26 C30 112.7(5)
C27 C26 H26 106.7
C27 C26 C30 112.1(5)
C30 C26 H26 106.7
C26 C27 H27A 109.7
C26 C27 H27B 109.7
H27A C27 H27B 108.2
C28 C27 C26 109.7(5)
C28 C27 H27A 109.7
C28 C27 H27B 109.7
O5 C28 C27 123.6(5)
O5 C28 C29 118.6(5)
C27 C28 C29 117.8(6)
Cl4 C29 Cl5 108.4(4)
Cl6 C29 Cl4 111.4(4)
Cl6 C29 Cl5 109.1(4)
C28 C29 Cl4 111.0(5)
C28 C29 Cl5 111.3(5)
C28 C29 Cl6 105.7(5)
N2 C30 C26 111.1(5)
N2 C30 H30 109.4
N2 C30 C31 101.1(6)
C26 C30 H30 109.4
C31 C30 C26 116.2(5)
C31 C30 H30 109.4
C30 C31 H31 124.4
C32 C31 C30 111.1(7)
C32 C31 H31 124.4
C31 C32 H32 124.8
C31 C32 C33 110.5(7)
C33 C32 H32 124.8
O6 C33 N2 125.4(8)
O6 C33 C32 128.8(8)
N2 C33 C32 105.7(7)
O7 C34 O8 125.5(7)
O7 C34 N2 125.3(6)
O8 C34 N2 109.2(6)
O8 C35 C37 108.0(7)
C36 C35 O8 102.0(6)
C36 C35 C37 110.0(9)
C38 C35 O8 111.1(7)
C38 C35 C36 110.9(7)
C38 C35 C37 114.1(9)
C35 C36 H36A 109.5
C35 C36 H36B 109.5
C35 C36 H36C 109.5
H36A C36 H36B 109.5
H36A C36 H36C 109.5
H36B C36 H36C 109.5
C35 C37 H37A 109.5
C35 C37 H37B 109.5
C35 C37 H37C 109.5
H37A C37 H37B 109.5
H37A C37 H37C 109.5
H37B C37 H37C 109.5
C35 C38 H38A 109.5
C35 C38 H38B 109.5
C35 C38 H38C 109.5
H38A C38 H38B 109.5
H38A C38 H38C 109.5
H38B C38 H38C 109.5

loop_
_geom_bond_atom_site_label_1
_geom_bond_atom_site_label_2
_geom_bond_distance
Cl1 C10 1.761(9)
Cl2 C10 1.738(10)
Cl3 C10 1.741(8)
Cl4 C29 1.750(8)
Cl5 C29 1.751(7)
Cl6 C29 1.749(8)
O1 C9 1.181(8)
O2 C14 1.215(10)
O3 C15 1.181(9)
O4 C15 1.319(8)
O4 C16 1.481(9)
O5 C28 1.187(7)
O6 C33 1.213(9)
O7 C34 1.182(8)
O8 C34 1.326(8)
O8 C35 1.488(9)
N1 C11 1.485(9)
N1 C14 1.394(9)
N1 C15 1.412(10)
N2 C30 1.472(8)
N2 C33 1.386(9)
N2 C34 1.379(9)
C1 H1 0.9300
C1 C2 1.379(10)
C1 C6 1.374(9)
C2 H2 0.9300
C2 C3 1.341(11)
C3 H3 0.9300
C3 C4 1.360(11)
C4 H4 0.9300
C4 C5 1.378(10)
C5 H5 0.9300
C5 C6 1.391(9)
C6 C7 1.520(8)
C7 H7 0.9800
C7 C8 1.553(9)
C7 C11 1.551(9)
C8 H8A 0.9700
C8 H8B 0.9700
C8 C9 1.473(9)
C9 C10 1.538(11)
C11 H11 0.9800
C11 C12 1.479(10)
C12 H12 0.9300
C12 C13 1.315(12)
C13 H13 0.9300
C13 C14 1.426(12)
C16 C17 1.491(12)
C16 C18 1.514(13)
C16 C19 1.485(12)
C17 H17A 0.9600
C17 H17B 0.9600
C17 H17C 0.9600
C18 H18A 0.9600
C18 H18B 0.9600
C18 H18C 0.9600
C19 H19A 0.9600
C19 H19B 0.9600
C19 H19C 0.9600
C20 H20 0.9300
C20 C21 1.402(11)
C20 C25 1.378(9)
C21 H21 0.9300
C21 C22 1.383(12)
C22 H22 0.9300
C22 C23 1.353(11)
C23 H23 0.9300
C23 C24 1.383(10)
C24 H24 0.9300
C24 C25 1.376(9)
C25 C26 1.514(8)
C26 H26 0.9800
C26 C27 1.534(8)
C26 C30 1.552(8)
C27 H27A 0.9700
C27 H27B 0.9700
C27 C28 1.505(8)
C28 C29 1.536(9)
C30 H30 0.9800
C30 C31 1.489(9)
C31 H31 0.9300
C31 C32 1.320(11)
C32 H32 0.9300
C32 C33 1.448(12)
C35 C36 1.487(11)
C35 C37 1.502(12)
C35 C38 1.479(11)
C36 H36A 0.9600
C36 H36B 0.9600
C36 H36C 0.9600
C37 H37A 0.9600
C37 H37B 0.9600
C37 H37C 0.9600
C38 H38A 0.9600
C38 H38B 0.9600
C38 H38C 0.9600

loop_
_geom_torsion_atom_site_label_1
_geom_torsion_atom_site_label_2
_geom_torsion_atom_site_label_3
_geom_torsion_atom_site_label_4
_geom_torsion
O1 C9 C10 Cl1 106.3(8)
O1 C9 C10 Cl2 -133.2(7)
O1 C9 C10 Cl3 -11.2(10)
O5 C28 C29 Cl4 -130.2(6)
O5 C28 C29 Cl5 -9.4(9)
O5 C28 C29 Cl6 108.9(7)
N1 C11 C12 C13 1.8(7)
N2 C30 C31 C32 -0.1(6)
C1 C2 C3 C4 1.9(12)
C1 C6 C7 C8 -51.4(8)
C1 C6 C7 C11 74.9(7)
C2 C1 C6 C5 -1.0(10)
C2 C1 C6 C7 -178.9(6)
C2 C3 C4 C5 0.1(11)
C3 C4 C5 C6 -2.5(10)
C4 C5 C6 C1 2.9(9)
C4 C5 C6 C7 -179.1(5)
C5 C6 C7 C8 130.7(6)
C5 C6 C7 C11 -103.0(7)
C6 C1 C2 C3 -1.4(12)
C6 C7 C8 C9 -71.3(7)
C6 C7 C11 N1 168.2(5)
C6 C7 C11 C12 -76.4(7)
C7 C8 C9 O1 -26.0(10)
C7 C8 C9 C10 154.2(6)
C7 C11 C12 C13 -119.2(7)
C8 C7 C11 N1 -65.6(7)
C8 C7 C11 C12 49.8(8)
C8 C9 C10 Cl1 -73.8(7)
C8 C9 C10 Cl2 46.6(8)
C8 C9 C10 Cl3 168.6(5)
C11 N1 C14 O2 177.1(7)
C11 N1 C14 C13 -1.9(7)
C11 N1 C15 O3 170.1(7)
C11 N1 C15 O4 -12.1(8)
C11 C7 C8 C9 162.7(5)
C11 C12 C13 C14 -3.1(8)
C12 C13 C14 O2 -175.8(7)
C12 C13 C14 N1 3.1(8)
C14 N1 C11 C7 124.3(6)
C14 N1 C11 C12 0.2(6)
C14 N1 C15 O3 -21.3(10)
C14 N1 C15 O4 156.5(6)
C15 O4 C16 C17 61.8(9)
C15 O4 C16 C18 -59.1(10)
C15 O4 C16 C19 178.7(7)
C15 N1 C11 C7 -65.7(7)
C15 N1 C11 C12 170.2(5)
C15 N1 C14 O2 7.1(11)
C15 N1 C14 C13 -171.8(6)
C16 O4 C15 O3 -2.9(11)
C16 O4 C15 N1 179.4(5)
C20 C21 C22 C23 0.9(13)
C20 C25 C26 C27 -60.8(7)
C20 C25 C26 C30 66.2(7)
C21 C20 C25 C24 1.0(10)
C21 C20 C25 C26 179.1(7)
C21 C22 C23 C24 1.6(12)
C22 C23 C24 C25 -3.0(11)
C23 C24 C25 C20 1.7(9)
C23 C24 C25 C26 -176.5(6)
C24 C25 C26 C27 117.2(6)
C24 C25 C26 C30 -115.7(6)
C25 C20 C21 C22 -2.3(12)
C25 C26 C27 C28 -71.0(6)
C25 C26 C30 N2 165.1(5)
C25 C26 C30 C31 -80.1(7)
C26 C27 C28 O5 -30.6(9)
C26 C27 C28 C29 149.7(6)
C26 C30 C31 C32 -120.4(6)
C27 C26 C30 N2 -68.1(6)
C27 C26 C30 C31 46.7(7)
C27 C28 C29 Cl4 49.4(7)
C27 C28 C29 Cl5 170.3(5)
C27 C28 C29 Cl6 -71.5(7)
C30 N2 C33 O6 175.3(7)
C30 N2 C33 C32 -1.8(7)
C30 N2 C34 O7 163.3(7)
C30 N2 C34 O8 -15.6(8)
C30 C26 C27 C28 161.6(5)
C30 C31 C32 C33 -1.0(8)
C31 C32 C33 O6 -175.2(7)
C31 C32 C33 N2 1.7(8)
C33 N2 C30 C26 125.0(6)
C33 N2 C30 C31 1.2(6)
C33 N2 C34 O7 -27.3(10)
C33 N2 C34 O8 153.9(6)
C34 O8 C35 C36 179.7(7)
C34 O8 C35 C37 -64.4(9)
C34 O8 C35 C38 61.4(9)
C34 N2 C30 C26 -64.4(7)
C34 N2 C30 C31 171.7(5)
C34 N2 C33 O6 4.6(10)
C34 N2 C33 C32 -172.4(5)
C35 O8 C34 O7 -3.0(10)
C35 O8 C34 N2 175.8(5)
